data_4327715
loop_
_publ_author_name
'Deirdre I. Arnold'
'F. Albert Cotton'
'Fritz E. K\"uhn'

_publ_section_title
;
 Preparation and Characterization of
 Bis[dihalo(\m-bis(diphenylphosphino)amine)molybdenum(II)] Complexes
;
_journal_name_full 'Inorganic Chemistry'
_journal_page_first 5764
_journal_page_last 5769
_journal_paper_doi 10.1021/ic960325+
_journal_volume 35
_journal_year 1996
_chemical_compound_source synthesized
_chemical_formula_analytical 'not done'
_chemical_formula_moiety '(Mo2+)2, ( Cl1-)4, (C24 H21 N P2)2'
_chemical_formula_structural (Mo(NH(P(C6H5)2)2)(Cl)2)2
_chemical_formula_sum 'C48 H42 Cl4 Mo2 N2 P4'
_chemical_formula_weight 1104.40
_chemical_name_systematic
;
 Bis[dichloro\m-bis(diphenylphosphino)amine)molybdenum(II)]
;
_space_group_IT_number 14
_symmetry_cell_setting monoclinic
_symmetry_space_group_name_Hall '-P 2yab'
_symmetry_space_group_name_H-M 'P 1 21/a 1'
_atom_sites_solution_hydrogens geom
_atom_sites_solution_primary direct
_atom_sites_solution_secondary difmap
_audit_creation_method SHELXL
_cell_angle_alpha 90.00
_cell_angle_beta 91.15(2)
_cell_angle_gamma 90.00
_cell_formula_units_Z 4
_cell_length_a 15.522(4)
_cell_length_b 17.881(5)
_cell_length_c 16.898(3)
_cell_measurement_reflns_used 25
_cell_measurement_temperature 293(2)
_cell_measurement_theta_max 30
_cell_measurement_theta_min 20
_cell_volume 4689(2)
_computing_data_reduction 'Enraf Nonius SDP'
_computing_molecular_graphics 'SHELXTL V5'
_computing_structure_refinement 'SHELXL-93 (Sheldrick, 1993)'
_computing_structure_solution 'SHELXS-86 (Sheldrick, 1990)'
_diffrn_ambient_temperature 293(2)
_diffrn_measurement_device CAD4
_diffrn_measurement_method omega/2theta
_diffrn_radiation_monochromator graphite
_diffrn_radiation_source 'normal-focus sealed tube'
_diffrn_radiation_type 'Mo K\a'
_diffrn_radiation_wavelength 0.70930
_diffrn_reflns_av_R_equivalents 0.0350
_diffrn_reflns_av_sigmaI/netI 0.0705
_diffrn_reflns_limit_h_max 16
_diffrn_reflns_limit_h_min -1
_diffrn_reflns_limit_k_max 19
_diffrn_reflns_limit_k_min 0
_diffrn_reflns_limit_l_max 18
_diffrn_reflns_limit_l_min -18
_diffrn_reflns_number 6932
_diffrn_reflns_theta_max 22.45
_diffrn_reflns_theta_min 2.10
_diffrn_standards_decay_% 0
_diffrn_standards_interval_time 60
_diffrn_standards_number 3
_exptl_absorpt_coefficient_mu 0.936
_exptl_absorpt_correction_T_max 0.9992
_exptl_absorpt_correction_T_min 0.7812
_exptl_absorpt_correction_type 'psi scans'
_exptl_crystal_colour 'emerald green'
_exptl_crystal_density_diffrn 1.564
_exptl_crystal_description 'hexagonal plates'
_exptl_crystal_F_000 2224
_exptl_crystal_size_max 0.4
_exptl_crystal_size_mid 0.2
_exptl_crystal_size_min 0.1
_refine_diff_density_max 0.630
_refine_diff_density_min -0.526
_refine_diff_density_rms 0.086
_refine_ls_extinction_coef none
_refine_ls_extinction_method none
_refine_ls_goodness_of_fit_all 1.022
_refine_ls_goodness_of_fit_obs 1.054
_refine_ls_hydrogen_treatment refU
_refine_ls_matrix_type full
_refine_ls_number_parameters 543
_refine_ls_number_reflns 6127
_refine_ls_number_restraints 0
_refine_ls_restrained_S_all 1.022
_refine_ls_restrained_S_obs 1.054
_refine_ls_R_factor_all 0.0812
_refine_ls_R_factor_obs 0.0369
_refine_ls_shift/esd_max 0.001
_refine_ls_shift/esd_mean 0.000
_refine_ls_structure_factor_coef Fsqd
_refine_ls_weighting_details 'w=1/[\s^2^(Fo^2^)+(0.0425P)^2^+1.9215P] where P=(Fo^2^+2Fc^2^)/3'
_refine_ls_weighting_scheme calc
_refine_ls_wR_factor_all 0.0995
_refine_ls_wR_factor_obs 0.0845
_reflns_number_observed 4324
_reflns_number_total 6127
_reflns_observed_criterion >2sigma(I)
_cod_data_source_file ic9603252B_1.cif
_cod_data_source_block 1981(2)
_cod_depositor_comments
;
The following automatic conversions were performed:

'_refine_ls_weighting_scheme' value 'calc
w=1/[\s^2^(Fo^2^)+(0.0425P)^2^+1.9215P] where P=(Fo^2^+2Fc^2^)/3' was
changed to 'calc'. New tag '_refine_ls_weighting_details' was
created. The value of the new tag was set to
'w=1/[\s^2^(Fo^2^)+(0.0425P)^2^+1.9215P] where P=(Fo^2^+2Fc^2^)/3'.

Automatic conversion script
Id: cif_fix_values 3143 2015-03-26 13:38:13Z robertas 
;
_cod_original_cell_volume 4689.0(20)
_cod_original_sg_symbol_H-M 'P 1 21/c 1'
_cod_database_code 4327715

loop_
_symmetry_equiv_pos_as_xyz
'x, y, z'
'-x+1/2, y+1/2, -z'
'-x, -y, -z'
'x-1/2, -y-1/2, z'

loop_
_atom_site_aniso_label
_atom_site_aniso_U_11
_atom_site_aniso_U_22
_atom_site_aniso_U_33
_atom_site_aniso_U_23
_atom_site_aniso_U_13
_atom_site_aniso_U_12
Mo2 0.0345(3) 0.0306(3) 0.0245(3) 0.0001(2) 0.0017(2) -0.0003(2)
Mo1 0.0319(3) 0.0321(3) 0.0269(3) 0.0022(2) 0.0003(2) 0.0007(2)
P3 0.0368(9) 0.0526(10) 0.0309(8) 0.0057(8) 0.0032(7) -0.0021(8)
P1 0.0312(8) 0.0334(8) 0.0275(7) -0.0023(7) -0.0019(6) -0.0004(7)
P2 0.0298(8) 0.0329(8) 0.0258(8) -0.0042(6) -0.0006(6) 0.0004(7)
Cl4 0.0560(10) 0.0473(9) 0.0366(8) 0.0071(7) -0.0073(7) 0.0125(8)
Cl2 0.0717(12) 0.0333(8) 0.0562(10) 0.0021(7) -0.0020(9) -0.0084(8)
P4 0.0404(9) 0.0498(10) 0.0255(8) -0.0015(7) 0.0050(7) -0.0025(8)
Cl3 0.0712(11) 0.0326(8) 0.0562(10) -0.0014(7) 0.0217(9) -0.0010(8)
Cl1 0.0550(10) 0.0526(10) 0.0423(9) 0.0114(7) 0.0058(8) 0.0210(8)
N1 0.032(3) 0.044(3) 0.026(2) -0.009(2) -0.002(2) 0.005(2)
N2 0.048(3) 0.076(4) 0.024(3) 0.005(2) 0.005(2) -0.013(3)
C3A 0.055(4) 0.062(4) 0.038(4) 0.015(3) 0.007(3) -0.008(4)
C3B 0.056(5) 0.073(5) 0.081(6) 0.025(4) 0.011(4) -0.009(4)
C3C 0.069(6) 0.104(8) 0.128(8) 0.024(7) 0.027(6) -0.043(6)
C3D 0.104(8) 0.080(7) 0.122(8) 0.047(6) 0.024(7) -0.022(6)
C3E 0.101(8) 0.079(6) 0.133(9) 0.058(6) -0.010(7) 0.007(6)
C3F 0.068(5) 0.081(6) 0.081(6) 0.037(5) -0.012(4) -0.014(5)
C3G 0.035(4) 0.067(5) 0.046(4) 0.012(4) 0.012(3) 0.002(3)
C3H 0.052(5) 0.104(6) 0.078(6) -0.020(5) 0.019(4) 0.009(5)
C3I 0.092(8) 0.120(8) 0.126(9) -0.017(7) 0.054(7) 0.034(7)
C3K 0.074(7) 0.147(10) 0.139(10) 0.071(9) 0.048(8) 0.052(7)
C3L 0.046(5) 0.175(10) 0.080(7) 0.073(7) -0.002(5) 0.024(6)
C3M 0.053(5) 0.120(7) 0.046(4) 0.022(4) 0.002(4) 0.013(5)
C1A 0.040(3) 0.034(3) 0.024(3) -0.003(3) 0.000(3) 0.005(3)
C1B 0.044(4) 0.043(4) 0.036(3) -0.002(3) -0.001(3) 0.000(3)
C1C 0.060(4) 0.036(4) 0.053(4) 0.004(3) 0.008(4) 0.006(3)
C1D 0.063(5) 0.050(4) 0.049(4) 0.013(3) 0.000(4) 0.013(4)
C1E 0.078(5) 0.063(5) 0.047(4) 0.016(4) -0.025(4) 0.008(4)
C1F 0.052(4) 0.059(4) 0.045(4) 0.002(3) -0.011(3) -0.006(3)
C1G 0.030(3) 0.039(3) 0.028(3) 0.000(3) -0.004(3) -0.001(3)
C1H 0.035(3) 0.041(3) 0.035(3) -0.005(3) -0.007(3) -0.001(3)
C1I 0.045(4) 0.045(4) 0.042(4) -0.009(3) -0.005(3) 0.006(3)
C1K 0.063(5) 0.044(4) 0.048(4) -0.008(3) -0.022(4) -0.009(4)
C1L 0.044(4) 0.066(4) 0.052(4) -0.013(4) -0.002(3) -0.023(4)
C1M 0.051(4) 0.054(4) 0.038(4) -0.007(3) 0.001(3) -0.004(3)
C4A 0.052(4) 0.061(4) 0.033(4) -0.001(3) 0.016(3) 0.003(4)
C4B 0.055(4) 0.065(5) 0.062(5) -0.016(4) 0.005(4) 0.002(4)
C4C 0.076(6) 0.069(6) 0.089(6) -0.030(5) 0.030(5) -0.008(5)
C4D 0.105(7) 0.058(5) 0.079(6) 0.001(5) 0.048(6) 0.017(5)
C4E 0.114(8) 0.085(6) 0.064(6) 0.024(5) 0.029(5) 0.048(6)
C4F 0.091(6) 0.074(5) 0.034(4) 0.000(4) 0.006(4) 0.021(5)
C4G 0.038(4) 0.051(4) 0.029(3) -0.007(3) -0.001(3) -0.002(3)
C4H 0.051(4) 0.084(5) 0.040(4) -0.004(4) 0.010(3) -0.002(4)
C4I 0.039(4) 0.082(5) 0.052(4) -0.017(4) -0.006(3) 0.000(4)
C4K 0.068(5) 0.094(6) 0.040(4) 0.004(4) -0.014(4) -0.006(5)
C4L 0.086(6) 0.161(9) 0.033(4) 0.034(5) -0.013(4) -0.023(6)
C4M 0.054(5) 0.129(7) 0.042(4) 0.019(4) -0.003(4) -0.025(5)
C2A 0.031(3) 0.034(3) 0.030(3) 0.000(3) 0.003(3) 0.003(3)
C2B 0.047(4) 0.047(4) 0.038(4) -0.008(3) 0.004(3) -0.003(3)
C2C 0.041(4) 0.045(4) 0.046(4) -0.010(3) -0.008(3) -0.014(3)
C2D 0.042(4) 0.039(4) 0.058(4) 0.003(3) 0.016(3) -0.005(3)
C2E 0.051(4) 0.051(4) 0.041(4) 0.004(3) 0.014(3) 0.001(4)
C2F 0.049(4) 0.042(4) 0.033(4) -0.001(3) 0.003(3) 0.001(3)
C2G 0.035(3) 0.042(4) 0.026(3) -0.007(3) -0.004(3) 0.007(3)
C2H 0.048(4) 0.047(4) 0.043(4) -0.004(3) 0.003(3) 0.012(3)
C2I 0.041(4) 0.078(6) 0.065(5) -0.016(4) -0.002(4) 0.015(4)
C2K 0.067(6) 0.063(5) 0.066(5) -0.009(4) -0.014(4) 0.031(4)
C2L 0.082(6) 0.034(4) 0.070(5) -0.005(3) -0.015(4) 0.006(4)
C2M 0.061(4) 0.042(4) 0.050(4) -0.006(3) -0.007(3) 0.003(4)

loop_
_atom_site_label
_atom_site_type_symbol
_atom_site_fract_x
_atom_site_fract_y
_atom_site_fract_z
_atom_site_U_iso_or_equiv
_atom_site_thermal_displace_type
_atom_site_occupancy
_atom_site_calc_flag
_atom_site_refinement_flags
Mo2 Mo 0.20803(3) 0.95367(3) 0.23078(3) 0.02982(15) Uani 1 d .
Mo1 Mo 0.32359(3) 0.99180(3) 0.28815(3) 0.03028(15) Uani 1 d .
P3 P 0.41783(10) 1.00068(9) 0.16364(9) 0.0401(4) Uani 1 d .
P1 P 0.26941(9) 0.99865(8) 0.43006(8) 0.0307(3) Uani 1 d .
P2 P 0.10463(9) 0.98368(8) 0.34478(8) 0.0295(3) Uani 1 d .
Cl4 Cl 0.14913(10) 1.05834(8) 0.15946(8) 0.0467(4) Uani 1 d .
Cl2 Cl 0.31500(11) 1.12508(8) 0.29007(10) 0.0538(4) Uani 1 d .
P4 P 0.27253(10) 0.91888(9) 0.09741(8) 0.0385(4) Uani 1 d .
Cl3 Cl 0.19399(11) 0.82374(8) 0.25658(9) 0.0531(4) Uani 1 d .
Cl1 Cl 0.40253(10) 0.88615(9) 0.33233(9) 0.0499(4) Uani 1 d .
N1 N 0.1620(3) 1.0084(2) 0.4264(2) 0.0339(11) Uani 1 d .
H1 H 0.1358(3) 1.0262(2) 0.4666(2) 0.065(15) Uiso 1 calc R
N2 N 0.3597(3) 0.9730(3) 0.0841(3) 0.0491(14) Uani 1 d .
H2 H 0.3743(3) 0.9862(3) 0.0373(3) 0.065(15) Uiso 1 calc R
C3A C 0.4565(4) 1.0929(4) 0.1379(4) 0.052(2) Uani 1 d .
C3B C 0.5414(5) 1.1139(4) 0.1439(4) 0.070(2) Uani 1 d .
H3B H 0.5833(5) 1.0787(4) 0.1575(4) 0.061(3) Uiso 1 calc R
C3C C 0.5652(6) 1.1871(5) 0.1300(6) 0.100(3) Uani 1 d .
H3C H 0.6228(6) 1.2008(5) 0.1345(6) 0.061(3) Uiso 1 calc R
C3D C 0.5062(7) 1.2380(5) 0.1100(6) 0.102(3) Uani 1 d .
H3D H 0.5232(7) 1.2871(5) 0.1010(6) 0.061(3) Uiso 1 calc R
C3E C 0.4224(7) 1.2198(5) 0.1026(6) 0.105(3) Uani 1 d .
H3E H 0.3820(7) 1.2559(5) 0.0881(6) 0.061(3) Uiso 1 calc R
C3F C 0.3968(5) 1.1470(4) 0.1168(4) 0.077(2) Uani 1 d .
H3F H 0.3388(5) 1.1343(4) 0.1120(4) 0.061(3) Uiso 1 calc R
C3G C 0.5169(4) 0.9464(4) 0.1648(4) 0.050(2) Uani 1 d .
C3H C 0.5413(5) 0.9024(5) 0.1024(5) 0.078(2) Uani 1 d .
H3H H 0.5054(5) 0.8986(5) 0.0578(5) 0.061(3) Uiso 1 calc R
C3I C 0.6176(6) 0.8640(6) 0.1051(7) 0.112(4) Uani 1 d .
H3I H 0.6336(6) 0.8343(6) 0.0628(7) 0.061(3) Uiso 1 calc R
C3K C 0.6695(7) 0.8699(7) 0.1699(8) 0.119(4) Uani 1 d .
H3K H 0.7208(7) 0.8431(7) 0.1722(8) 0.061(3) Uiso 1 calc R
C3L C 0.6482(5) 0.9140(6) 0.2313(6) 0.101(4) Uani 1 d .
H3L H 0.6857(5) 0.9189(6) 0.2747(6) 0.061(3) Uiso 1 calc R
C3M C 0.5710(5) 0.9516(5) 0.2294(4) 0.073(2) Uani 1 d .
H3M H 0.5554(5) 0.9808(5) 0.2724(4) 0.061(3) Uiso 1 calc R
C1A C 0.2896(4) 0.9216(3) 0.5000(3) 0.0330(13) Uani 1 d .
C1B C 0.2454(4) 0.8559(3) 0.4908(3) 0.0412(15) Uani 1 d .
H1B H 0.2077(4) 0.8499(3) 0.4478(3) 0.061(3) Uiso 1 calc R
C1C C 0.2564(4) 0.7979(3) 0.5448(4) 0.050(2) Uani 1 d .
H1C H 0.2245(4) 0.7541(3) 0.5392(4) 0.061(3) Uiso 1 calc R
C1D C 0.3144(4) 0.8056(4) 0.6060(4) 0.054(2) Uani 1 d .
H1D H 0.3218(4) 0.7671(4) 0.6425(4) 0.061(3) Uiso 1 calc R
C1E C 0.3612(5) 0.8693(4) 0.6138(4) 0.063(2) Uani 1 d .
H1E H 0.4020(5) 0.8734(4) 0.6546(4) 0.061(3) Uiso 1 calc R
C1F C 0.3491(4) 0.9279(4) 0.5621(4) 0.052(2) Uani 1 d .
H1F H 0.3807(4) 0.9718(4) 0.5686(4) 0.061(3) Uiso 1 calc R
C1G C 0.3097(3) 1.0770(3) 0.4861(3) 0.0324(13) Uani 1 d .
C1H C 0.2644(4) 1.1110(3) 0.5453(3) 0.0370(14) Uani 1 d .
H1H H 0.2077(4) 1.0967(3) 0.5539(3) 0.061(3) Uiso 1 calc R
C1I C 0.3015(4) 1.1660(3) 0.5922(3) 0.044(2) Uani 1 d .
H1I H 0.2691(4) 1.1899(3) 0.6303(3) 0.061(3) Uiso 1 calc R
C1K C 0.3859(4) 1.1854(3) 0.5825(4) 0.052(2) Uani 1 d .
H1K H 0.4114(4) 1.2216(3) 0.6149(4) 0.061(3) Uiso 1 calc R
C1L C 0.4325(4) 1.1514(4) 0.5252(4) 0.054(2) Uani 1 d .
H1L H 0.4899(4) 1.1646(4) 0.5187(4) 0.061(3) Uiso 1 calc R
C1M C 0.3953(4) 1.0976(3) 0.4765(3) 0.048(2) Uani 1 d .
H1M H 0.4276(4) 1.0751(3) 0.4373(3) 0.061(3) Uiso 1 calc R
C4A C 0.3082(4) 0.8239(4) 0.0804(4) 0.049(2) Uani 1 d .
C4B C 0.2805(4) 0.7805(4) 0.0173(4) 0.061(2) Uani 1 d .
H4B H 0.2395(4) 0.7995(4) -0.0182(4) 0.061(3) Uiso 1 calc R
C4C C 0.3122(5) 0.7100(5) 0.0059(5) 0.078(2) Uani 1 d .
H4C H 0.2930(5) 0.6821(5) -0.0375(5) 0.061(3) Uiso 1 calc R
C4D C 0.3704(6) 0.6808(4) 0.0564(5) 0.080(3) Uani 1 d .
H4D H 0.3902(6) 0.6323(4) 0.0487(5) 0.061(3) Uiso 1 calc R
C4E C 0.4012(6) 0.7221(5) 0.1200(5) 0.087(3) Uani 1 d .
H4E H 0.4436(6) 0.7028(5) 0.1540(5) 0.061(3) Uiso 1 calc R
C4F C 0.3676(5) 0.7928(4) 0.1319(4) 0.066(2) Uani 1 d .
H4F H 0.3858(5) 0.8200(4) 0.1761(4) 0.061(3) Uiso 1 calc R
C4G C 0.2031(4) 0.9367(3) 0.0119(3) 0.0396(15) Uani 1 d .
C4H C 0.1177(4) 0.9192(4) 0.0162(4) 0.058(2) Uani 1 d .
H4H H 0.0965(4) 0.9000(4) 0.0632(4) 0.061(3) Uiso 1 calc R
C4I C 0.0621(4) 0.9294(4) -0.0479(4) 0.058(2) Uani 1 d .
H4I H 0.0042(4) 0.9171(4) -0.0437(4) 0.061(3) Uiso 1 calc R
C4K C 0.0914(5) 0.9571(4) -0.1161(4) 0.067(2) Uani 1 d .
H4K H 0.0542(5) 0.9636(4) -0.1594(4) 0.061(3) Uiso 1 calc R
C4L C 0.1756(6) 0.9754(5) -0.1212(4) 0.093(3) Uani 1 d .
H4L H 0.1959(6) 0.9946(5) -0.1685(4) 0.061(3) Uiso 1 calc R
C4M C 0.2325(5) 0.9662(5) -0.0575(4) 0.075(2) Uani 1 d .
H4M H 0.2900(5) 0.9799(5) -0.0617(4) 0.061(3) Uiso 1 calc R
C2A C 0.0344(3) 0.9076(3) 0.3743(3) 0.0315(13) Uani 1 d .
C2B C -0.0099(4) 0.8687(3) 0.3154(3) 0.044(2) Uani 1 d .
H2B H -0.0013(4) 0.8802(3) 0.2625(3) 0.061(3) Uiso 1 calc R
C2C C -0.0667(4) 0.8128(3) 0.3353(4) 0.044(2) Uani 1 d .
H2C H -0.0968(4) 0.7872(3) 0.2956(4) 0.061(3) Uiso 1 calc R
C2D C -0.0789(4) 0.7948(3) 0.4132(4) 0.046(2) Uani 1 d .
H2D H -0.1168(4) 0.7567(3) 0.4262(4) 0.061(3) Uiso 1 calc R
C2E C -0.0356(4) 0.8328(3) 0.4715(4) 0.048(2) Uani 1 d .
H2E H -0.0444(4) 0.8206(3) 0.5242(4) 0.061(3) Uiso 1 calc R
C2F C 0.0216(4) 0.8894(3) 0.4529(3) 0.041(2) Uani 1 d .
H2F H 0.0512(4) 0.9149(3) 0.4929(3) 0.061(3) Uiso 1 calc R
C2G C 0.0285(4) 1.0601(3) 0.3315(3) 0.0343(14) Uani 1 d .
C2H C -0.0603(4) 1.0501(3) 0.3361(3) 0.046(2) Uani 1 d .
H2H H -0.0824(4) 1.0028(3) 0.3462(3) 0.061(3) Uiso 1 calc R
C2I C -0.1156(4) 1.1098(4) 0.3259(4) 0.061(2) Uani 1 d .
H2I H -0.1749(4) 1.1032(4) 0.3291(4) 0.061(3) Uiso 1 calc R
C2K C -0.0820(5) 1.1787(4) 0.3110(4) 0.065(2) Uani 1 d .
H2K H -0.1191(5) 1.2192(4) 0.3045(4) 0.061(3) Uiso 1 calc R
C2L C 0.0051(5) 1.1900(4) 0.3053(4) 0.062(2) Uani 1 d .
H2L H 0.0263(5) 1.2376(4) 0.2950(4) 0.061(3) Uiso 1 calc R
C2M C 0.0609(4) 1.1311(3) 0.3149(4) 0.051(2) Uani 1 d .
H2M H 0.1199(4) 1.1384(3) 0.3103(4) 0.061(3) Uiso 1 calc R

loop_
_atom_type_symbol
_atom_type_description
_atom_type_scat_dispersion_real
_atom_type_scat_dispersion_imag
_atom_type_scat_source
C C 0.0033 0.0016 'International Tables Vol C Tables 4.2.6.8 and 6.1.1.4'
H H 0.0000 0.0000 'International Tables Vol C Tables 4.2.6.8 and 6.1.1.4'
Cl Cl 0.1484 0.1585 'International Tables Vol C Tables 4.2.6.8 and 6.1.1.4'
Mo Mo -1.6832 0.6857 'International Tables Vol C Tables 4.2.6.8 and 6.1.1.4'
P P 0.1023 0.0942 'International Tables Vol C Tables 4.2.6.8 and 6.1.1.4'
N N 0.0061 0.0033 'International Tables Vol C Tables 4.2.6.8 and 6.1.1.4'

loop_
_geom_angle_atom_site_label_1
_geom_angle_atom_site_label_2
_geom_angle_atom_site_label_3
_geom_angle
_geom_angle_publ_flag
Mo1 Mo2 Cl3 107.98(5) y
Mo1 Mo2 Cl4 106.71(5) y
Cl3 Mo2 Cl4 145.15(6) y
Mo1 Mo2 P4 97.90(4) y
Cl3 Mo2 P4 87.87(5) ?
Cl4 Mo2 P4 84.22(5) ?
Mo1 Mo2 P2 97.11(4) y
Cl3 Mo2 P2 90.32(5) ?
Cl4 Mo2 P2 88.64(5) ?
P4 Mo2 P2 164.69(5) y
Mo2 Mo1 Cl1 108.28(5) y
Mo2 Mo1 Cl2 106.17(5) y
Cl1 Mo1 Cl2 145.30(6) y
Mo2 Mo1 P1 98.73(4) y
Cl1 Mo1 P1 85.43(5) ?
Cl2 Mo1 P1 85.41(5) ?
Mo2 Mo1 P3 97.69(4) y
Cl1 Mo1 P3 90.46(5) ?
Cl2 Mo1 P3 89.00(6) ?
P1 Mo1 P3 163.54(5) y
N2 P3 C3A 104.6(3) ?
N2 P3 C3G 107.0(3) ?
C3A P3 C3G 101.8(3) ?
N2 P3 Mo1 109.2(2) ?
C3A P3 Mo1 116.5(2) ?
C3G P3 Mo1 116.7(2) ?
N1 P1 C1G 105.9(2) ?
N1 P1 C1A 104.9(2) ?
C1G P1 C1A 101.1(2) ?
N1 P1 Mo1 108.4(2) ?
C1G P1 Mo1 114.4(2) ?
C1A P1 Mo1 120.8(2) ?
N1 P2 C2G 103.6(2) ?
N1 P2 C2A 106.3(2) ?
C2G P2 C2A 101.8(3) ?
N1 P2 Mo2 109.8(2) ?
C2G P2 Mo2 118.4(2) ?
C2A P2 Mo2 115.7(2) ?
N2 P4 C4A 105.6(3) ?
N2 P4 C4G 105.0(3) ?
C4A P4 C4G 102.5(3) ?
N2 P4 Mo2 107.9(2) ?
C4A P4 Mo2 119.6(2) ?
C4G P4 Mo2 115.0(2) ?
P1 N1 P2 120.8(3) y
P3 N2 P4 118.9(3) y
C3B C3A C3F 117.8(7) ?
C3B C3A P3 123.7(6) ?
C3F C3A P3 118.4(5) ?
C3A C3B C3C 120.4(8) ?
C3D C3C C3B 120.5(8) ?
C3C C3D C3E 121.1(9) ?
C3D C3E C3F 119.6(9) ?
C3A C3F C3E 120.6(8) ?
C3M C3G C3H 118.5(7) ?
C3M C3G P3 118.6(5) ?
C3H C3G P3 122.9(5) ?
C3I C3H C3G 120.8(8) ?
C3K C3I C3H 119.3(10) ?
C3I C3K C3L 121.2(9) ?
C3K C3L C3M 119.7(9) ?
C3G C3M C3L 120.4(8) ?
C1B C1A C1F 118.7(5) ?
C1B C1A P1 119.5(4) ?
C1F C1A P1 121.8(4) ?
C1A C1B C1C 120.8(6) ?
C1D C1C C1B 119.5(6) ?
C1E C1D C1C 120.2(6) ?
C1D C1E C1F 120.8(6) ?
C1E C1F C1A 119.9(6) ?
C1H C1G C1M 118.1(5) ?
C1H C1G P1 123.3(4) ?
C1M C1G P1 117.9(4) ?
C1G C1H C1I 121.2(6) ?
C1K C1I C1H 120.1(6) ?
C1L C1K C1I 119.6(6) ?
C1K C1L C1M 120.7(6) ?
C1L C1M C1G 120.2(6) ?
C4F C4A C4B 117.2(7) ?
C4F C4A P4 118.9(5) ?
C4B C4A P4 124.0(5) ?
C4C C4B C4A 121.3(7) ?
C4D C4C C4B 120.6(8) ?
C4C C4D C4E 120.5(8) ?
C4D C4E C4F 118.4(8) ?
C4A C4F C4E 121.9(7) ?
C4H C4G C4M 118.4(6) ?
C4H C4G P4 118.6(5) ?
C4M C4G P4 123.1(5) ?
C4G C4H C4I 121.2(6) ?
C4K C4I C4H 120.3(6) ?
C4I C4K C4L 119.3(7) ?
C4K C4L C4M 121.5(7) ?
C4G C4M C4L 119.4(7) ?
C2B C2A C2F 119.4(5) ?
C2B C2A P2 118.1(4) ?
C2F C2A P2 122.5(4) ?
C2C C2B C2A 120.0(5) ?
C2D C2C C2B 120.3(6) ?
C2E C2D C2C 120.1(6) ?
C2D C2E C2F 120.6(6) ?
C2A C2F C2E 119.6(5) ?
C2H C2G C2M 119.2(5) ?
C2H C2G P2 122.6(5) ?
C2M C2G P2 118.2(5) ?
C2I C2H C2G 120.6(6) ?
C2K C2I C2H 118.9(7) ?
C2I C2K C2L 121.8(7) ?
C2M C2L C2K 120.0(7) ?
C2L C2M C2G 119.5(6) ?

loop_
_geom_bond_atom_site_label_1
_geom_bond_atom_site_label_2
_geom_bond_distance
_geom_bond_publ_flag
Mo2 Mo1 2.1336(8) y
Mo2 Cl3 2.375(2) y
Mo2 Cl4 2.397(2) y
Mo2 P4 2.561(2) y
Mo2 P2 2.588(2) y
Mo1 Cl1 2.365(2) y
Mo1 Cl2 2.387(2) y
Mo1 P1 2.560(2) y
Mo1 P3 2.591(2) y
P3 N2 1.678(5) y
P3 C3A 1.811(7) y
P3 C3G 1.818(6) y
P1 N1 1.677(4) y
P1 C1G 1.797(5) y
P1 C1A 1.838(5) y
P2 N1 1.685(4) y
P2 C2G 1.817(6) y
P2 C2A 1.819(5) y
P4 N2 1.683(5) y
P4 C4A 1.811(7) y
P4 C4G 1.814(6) y
C3A C3B 1.372(9) ?
C3A C3F 1.382(9) ?
C3B C3C 1.380(10) ?
C3C C3D 1.330(12) ?
C3D C3E 1.344(11) ?
C3E C3F 1.383(11) ?
C3G C3M 1.367(9) ?
C3G C3H 1.375(9) ?
C3H C3I 1.369(11) ?
C3I C3K 1.349(13) ?
C3K C3L 1.350(13) ?
C3L C3M 1.375(10) ?
C1A C1B 1.368(8) ?
C1A C1F 1.388(7) ?
C1B C1C 1.389(8) ?
C1C C1D 1.365(8) ?
C1D C1E 1.356(9) ?
C1E C1F 1.376(8) ?
C1G C1H 1.377(7) ?
C1G C1M 1.390(8) ?
C1H C1I 1.381(7) ?
C1I C1K 1.369(8) ?
C1K C1L 1.363(9) ?
C1L C1M 1.386(8) ?
C4A C4F 1.373(9) ?
C4A C4B 1.381(8) ?
C4B C4C 1.367(10) ?
C4C C4D 1.337(10) ?
C4D C4E 1.381(11) ?
C4E C4F 1.384(10) ?
C4G C4H 1.365(8) ?
C4G C4M 1.371(8) ?
C4H C4I 1.384(9) ?
C4I C4K 1.343(9) ?
C4K C4L 1.352(10) ?
C4L C4M 1.389(9) ?
C2A C2B 1.386(7) ?
C2A C2F 1.386(7) ?
C2B C2C 1.377(8) ?
C2C C2D 1.373(8) ?
C2D C2E 1.362(8) ?
C2E C2F 1.386(8) ?
C2G C2H 1.393(8) ?
C2G C2M 1.397(8) ?
C2H C2I 1.379(8) ?
C2I C2K 1.364(9) ?
C2K C2L 1.372(10) ?
C2L C2M 1.371(8) ?

loop_
_geom_torsion_atom_site_label_1
_geom_torsion_atom_site_label_2
_geom_torsion_atom_site_label_3
_geom_torsion_atom_site_label_4
_geom_torsion
_geom_torsion_publ_flag
P4 Mo2 Mo1 P3 13.37(6) y
P2 Mo2 Mo1 P1 15.27(5) y
Cl3 Mo2 Mo1 Cl1 10.65(6) y
Cl4 Mo2 Mo1 Cl2 18.26(6) y
